data_2207198
loop_
_publ_author_name
'Gao, Shan'
'Huo, Li-Hua'
'Ng, Seik Weng'

_publ_section_title
;
 <i>catena</i>-Poly[tetraaquamanganese(II)-\m-4,4'-bipyridine]
 <i>catena</i>-poly[[diaquamanganate(II)-di-\m-4-carboxyphenoxyacetato]
 dihydrate]
;
_journal_coeditor_code CV6586
_journal_issue 11
_journal_name_full 'Acta Crystallographica Section E'
_journal_page_first m2270
_journal_page_last m2272
_journal_paper_doi 10.1107/S1600536805031910
_journal_volume 61
_journal_year 2005
_chemical_formula_iupac '[Mn (C10 H8 N2) (H2 O)4] [Mn (C9 H6 O5)2 (H2 O)2], 2H2 O'
_chemical_formula_moiety 'C10 H16 Mn N2 O4 2+, C18 H16 Mn O12 2-, 2 H2 O'
_chemical_formula_sum 'C28 H36 Mn2 N2 O18'
_chemical_formula_weight 798.47
_chemical_name_systematic
;
catena-Poly[tetraaquamanganese(II)-\m-4,4'-bipyridine]
catena-poly[diaquamanganate(II)-di-\m-4-carboxyphenoxyacetato] dihydrate
;
_space_group_IT_number 2
_symmetry_cell_setting triclinic
_symmetry_space_group_name_Hall '-P 1'
_symmetry_space_group_name_H-M 'P -1'
_atom_sites_solution_hydrogens difmap
_atom_sites_solution_primary direct
_atom_sites_solution_secondary difmap
_audit_creation_method SHELXL-97
_cell_angle_alpha 94.08(3)
_cell_angle_beta 101.01(3)
_cell_angle_gamma 100.46(3)
_cell_formula_units_Z 1
_cell_length_a 7.688(2)
_cell_length_b 10.163(2)
_cell_length_c 10.797(2)
_cell_measurement_reflns_used 6308
_cell_measurement_temperature 295(2)
_cell_measurement_theta_max 27.5
_cell_measurement_theta_min 3.1
_cell_volume 809.4(3)
_computing_cell_refinement RAPID-AUTO
_computing_data_collection 'RAPID-AUTO (Rigaku, 1998)'
_computing_data_reduction 'CrystalStructure (Rigaku/MSC, 2002)'
_computing_molecular_graphics 'ORTEPII (Johnson, 1976)'
_computing_publication_material SHELXL97
_computing_structure_refinement 'SHELXL97 (Sheldrick, 1997)'
_computing_structure_solution 'SHELXS97 (Sheldrick, 1997)'
_diffrn_ambient_temperature 295(3)
_diffrn_detector_area_resol_mean 10
_diffrn_measured_fraction_theta_full 0.97
_diffrn_measured_fraction_theta_max 0.97
_diffrn_measurement_device_type 'Rigaku R-AXIS RAPID'
_diffrn_measurement_method \w
_diffrn_radiation_monochromator graphite
_diffrn_radiation_source 'fine-focus sealed tube'
_diffrn_radiation_type MoK\a
_diffrn_radiation_wavelength 0.71073
_diffrn_reflns_av_R_equivalents 0.044
_diffrn_reflns_av_sigmaI/netI 0.050
_diffrn_reflns_limit_h_max 9
_diffrn_reflns_limit_h_min -9
_diffrn_reflns_limit_k_max 13
_diffrn_reflns_limit_k_min -13
_diffrn_reflns_limit_l_max 14
_diffrn_reflns_limit_l_min 0
_diffrn_reflns_number 6804
_diffrn_reflns_theta_full 27.5
_diffrn_reflns_theta_max 27.5
_diffrn_reflns_theta_min 3.1
_diffrn_standards_decay_% 0
_diffrn_standards_interval_count 0
_diffrn_standards_interval_time 0
_diffrn_standards_number 0
_exptl_absorpt_coefficient_mu 0.866
_exptl_absorpt_correction_T_max 0.860
_exptl_absorpt_correction_T_min 0.757
_exptl_absorpt_correction_type multi-scan
_exptl_absorpt_process_details '(ABSCOR; Higashi, 1995)'
_exptl_crystal_colour Colorless
_exptl_crystal_density_diffrn 1.638
_exptl_crystal_density_method 'not measured'
_exptl_crystal_description Prism
_exptl_crystal_F_000 412
_exptl_crystal_size_max 0.34
_exptl_crystal_size_mid 0.26
_exptl_crystal_size_min 0.18
_refine_diff_density_max 0.49
_refine_diff_density_min -0.67
_refine_ls_extinction_method none
_refine_ls_goodness_of_fit_ref 1.05
_refine_ls_hydrogen_treatment mixed
_refine_ls_matrix_type full
_refine_ls_number_parameters 261
_refine_ls_number_reflns 3581
_refine_ls_number_restraints 8
_refine_ls_restrained_S_all 1.05
_refine_ls_R_factor_all 0.082
_refine_ls_R_factor_gt 0.052
_refine_ls_shift/su_max 0.001
_refine_ls_shift/su_mean 0.000
_refine_ls_structure_factor_coef Fsqd
_refine_ls_weighting_details 'calc w = 1/[\s^2^(Fo^2^)+(0.0602P)^2^+0.8256P] where P = (Fo^2^+2Fc^2^)/3'
_refine_ls_weighting_scheme calc
_refine_ls_wR_factor_gt 0.119
_refine_ls_wR_factor_ref 0.136
_reflns_number_gt 2567
_reflns_number_total 3581
_reflns_threshold_expression I>2\s(I)
_cod_data_source_file cv6586.cif
_cod_data_source_block I
_cod_depositor_comments
;
The following automatic conversions were performed:
'_exptl_absorpt_correction_type' value 'Multi-scan' changed to
'multi-scan' according to
'/home/saulius/struct/CIF-dictionaries/cif_core.dic' dictionary named
'cif_core.dic' version 2.4.1 from 2010-06-29.

Automatic conversion script
Id: cif_fix_enum 1527 2010-12-29 10:47:43Z saulius 

The following automatic conversions were performed:

'_exptl_absorpt_correction_type' value 'Multi-scan' changed to
'multi-scan' according to
/home/saulius/struct/CIF-dictionaries/cif_core.dic dictionary named
'cif_core.dic' version 2.4.1 from 2010-06-29.

Automatic conversion script
Id: cif_fix_values 1715 2011-07-08 13:25:40Z adriana 
;
_cod_database_code 2207198
_cod_database_fobs_code 2207198

loop_
_symmetry_equiv_pos_as_xyz
'x, y, z'
'-x, -y, -z'

loop_
_atom_site_label
_atom_site_fract_x
_atom_site_fract_y
_atom_site_fract_z
_atom_site_U_iso_or_equiv
_atom_site_adp_type
_atom_site_calc_flag
_atom_site_refinement_flags
_atom_site_occupancy
_atom_site_type_symbol
Mn1 0.5000 0.5000 0.5000 0.0280(2) Uani d S 1 Mn
Mn2 0.0000 0.5000 1.0000 0.0285(2) Uani d S 1 Mn
O1 -0.0672(3) 0.6088(2) 0.8310(2) 0.0350(6) Uani d . 1 O
O2 0.0333(3) 0.6016(3) 0.6519(2) 0.0410(6) Uani d . 1 O
O3 0.4536(3) 1.1873(2) 0.8933(2) 0.0406(6) Uani d . 1 O
O4 0.6383(3) 1.4624(2) 1.1312(2) 0.0368(6) Uani d . 1 O
O5 0.7252(3) 1.3919(2) 0.9574(2) 0.0341(6) Uani d . 1 O
O1w 0.2471(3) 0.5801(3) 0.4818(3) 0.0351(6) Uani d D 1 O
O2w 0.4249(3) 0.4573(3) 0.2964(3) 0.0419(7) Uani d D 1 O
O3w -0.0676(4) 0.6567(3) 1.1214(3) 0.0386(6) Uani d D 1 O
O4w 0.2645(4) 0.7645(3) 0.2788(3) 0.0482(7) Uani d D 1 O
N1 0.3337(4) 0.2953(3) 0.5123(3) 0.0335(7) Uani d . 1 N
C1 0.2211(6) 0.2843(4) 0.5917(4) 0.0470(10) Uani d . 1 C
C2 0.0897(6) 0.1716(4) 0.5893(4) 0.0460(10) Uani d . 1 C
C3 0.0704(4) 0.0615(3) 0.5025(3) 0.0310(10) Uani d . 1 C
C4 0.1906(5) 0.0706(4) 0.4220(4) 0.0480(10) Uani d . 1 C
C5 0.3166(5) 0.1880(4) 0.4301(4) 0.0460(10) Uani d . 1 C
C6 0.0305(4) 0.6601(3) 0.7577(3) 0.0290(10) Uani d . 1 C
C7 0.1435(4) 0.7992(3) 0.7976(3) 0.0290(10) Uani d . 1 C
C8 0.1346(5) 0.8729(3) 0.9076(3) 0.0340(10) Uani d . 1 C
C9 0.2351(5) 1.0034(4) 0.9445(4) 0.0350(10) Uani d . 1 C
C10 0.3492(4) 1.0607(3) 0.8686(3) 0.0330(10) Uani d . 1 C
C11 0.3616(5) 0.9874(4) 0.7586(4) 0.0380(10) Uani d . 1 C
C12 0.2582(5) 0.8581(4) 0.7223(4) 0.0360(10) Uani d . 1 C
C13 0.4641(4) 1.2628(3) 1.0114(3) 0.0330(10) Uani d . 1 C
C14 0.6207(4) 1.3827(3) 1.0338(3) 0.0280(10) Uani d . 1 C
H1w1 0.213(6) 0.599(5) 0.550(3) 0.06(2) Uiso d D 1 H
H1w2 0.163(4) 0.523(3) 0.433(3) 0.050(10) Uiso d D 1 H
H2w1 0.314(2) 0.445(5) 0.259(4) 0.07(2) Uiso d D 1 H
H2w2 0.493(6) 0.456(5) 0.243(4) 0.08(2) Uiso d D 1 H
H3w1 -0.155(5) 0.612(5) 1.148(5) 0.09(2) Uiso d D 1 H
H3w2 0.021(4) 0.682(5) 1.184(3) 0.07(2) Uiso d D 1 H
H4w1 0.306(8) 0.742(6) 0.214(4) 0.10(2) Uiso d D 1 H
H4w2 0.284(9) 0.718(6) 0.340(5) 0.12(3) Uiso d D 1 H
H1 0.2314 0.3566 0.6523 0.056 Uiso calc R 1 H
H2 0.0136 0.1699 0.6468 0.055 Uiso calc R 1 H
H4 0.1867 -0.0016 0.3630 0.057 Uiso calc R 1 H
H5 0.3951 0.1922 0.3741 0.055 Uiso calc R 1 H
H8 0.0592 0.8345 0.9588 0.041 Uiso calc R 1 H
H9 0.2260 1.0513 1.0189 0.043 Uiso calc R 1 H
H11 0.4395 1.0247 0.7086 0.045 Uiso calc R 1 H
H12 0.2657 0.8106 0.6473 0.043 Uiso calc R 1 H
H13a 0.4814 1.2062 1.0795 0.040 Uiso calc R 1 H
H13b 0.3519 1.2939 1.0110 0.040 Uiso calc R 1 H

loop_
_atom_site_aniso_label
_atom_site_aniso_U_11
_atom_site_aniso_U_22
_atom_site_aniso_U_33
_atom_site_aniso_U_12
_atom_site_aniso_U_13
_atom_site_aniso_U_23
Mn1 0.0233(3) 0.0270(4) 0.0320(4) -0.0052(3) 0.0100(3) 0.0053(3)
Mn2 0.0234(3) 0.0297(4) 0.0313(4) -0.0020(3) 0.0100(3) 0.0037(3)
O1 0.0280(10) 0.0380(10) 0.0360(10) -0.0060(10) 0.0100(10) 0.0090(10)
O2 0.0380(10) 0.045(2) 0.034(2) -0.0100(10) 0.0130(10) -0.0020(10)
O3 0.0440(10) 0.0330(10) 0.041(2) -0.0130(10) 0.0160(10) 0.0000(10)
O4 0.0310(10) 0.0390(10) 0.0370(10) -0.0060(10) 0.0140(10) -0.0020(10)
O5 0.0260(10) 0.0380(10) 0.0360(10) -0.0050(10) 0.0130(10) 0.0030(10)
O1w 0.0280(10) 0.0350(10) 0.041(2) -0.0040(10) 0.0130(10) -0.0020(10)
O2w 0.0270(10) 0.065(2) 0.0300(10) -0.0030(10) 0.0110(10) 0.0030(10)
O3w 0.0350(10) 0.041(2) 0.040(2) 0.0040(10) 0.0130(10) 0.0000(10)
O4w 0.045(2) 0.049(2) 0.050(2) 0.0050(10) 0.014(2) 0.004(2)
N1 0.0300(10) 0.032(2) 0.038(2) -0.0030(10) 0.0130(10) 0.0070(10)
C1 0.056(2) 0.034(2) 0.048(2) -0.014(2) 0.029(2) -0.007(2)
C2 0.053(2) 0.032(2) 0.053(3) -0.012(2) 0.032(2) -0.005(2)
C3 0.029(2) 0.027(2) 0.034(2) -0.0030(10) 0.0090(10) 0.0060(10)
C4 0.051(2) 0.030(2) 0.062(3) -0.011(2) 0.033(2) -0.007(2)
C5 0.041(2) 0.036(2) 0.062(3) -0.005(2) 0.034(2) -0.002(2)
C6 0.0200(10) 0.034(2) 0.031(2) 0.0020(10) 0.0030(10) 0.008(2)
C7 0.024(2) 0.029(2) 0.031(2) 0.0020(10) 0.0040(10) 0.0080(10)
C8 0.030(2) 0.033(2) 0.039(2) -0.001(2) 0.014(2) 0.007(2)
C9 0.032(2) 0.034(2) 0.041(2) -0.001(2) 0.014(2) 0.004(2)
C10 0.029(2) 0.026(2) 0.039(2) -0.0040(10) 0.007(2) 0.0050(10)
C11 0.038(2) 0.038(2) 0.037(2) -0.003(2) 0.015(2) 0.008(2)
C12 0.035(2) 0.037(2) 0.035(2) 0.000(2) 0.010(2) 0.005(2)
C13 0.029(2) 0.030(2) 0.040(2) -0.0030(10) 0.013(2) 0.007(2)
C14 0.022(2) 0.029(2) 0.034(2) 0.0030(10) 0.0050(10) 0.0090(10)

loop_
_atom_type_symbol
_atom_type_description
_atom_type_scat_dispersion_real
_atom_type_scat_dispersion_imag
_atom_type_scat_source
C C 0.0033 0.0016 'International Tables Vol C Tables 4.2.6.8 and 6.1.1.4'
H H 0.0000 0.0000 'International Tables Vol C Tables 4.2.6.8 and 6.1.1.4'
N N 0.0061 0.0033 'International Tables Vol C Tables 4.2.6.8 and 6.1.1.4'
O O 0.0106 0.0060 'International Tables Vol C Tables 4.2.6.8 and 6.1.1.4'
Mn Mn 0.3368 0.7283 'International Tables Vol C Tables 4.2.6.8 and 6.1.1.4'

loop_
_geom_angle_atom_site_label_1
_geom_angle_atom_site_label_2
_geom_angle_atom_site_label_3
_geom_angle_site_symmetry_1
_geom_angle_site_symmetry_3
_geom_angle
_geom_angle_publ_flag
O1w Mn1 O1w . 2_666 180 no
O1w Mn1 O2w . . 85.00(10) yes
O1w Mn1 O2w . 2_666 95.00(10) yes
O1w Mn1 N1 . . 87.90(10) yes
O1w Mn1 N1 . 2_666 92.10(10) yes
O1w Mn1 O2w 2_666 . 95.00(10) no
O1w Mn1 O2w 2_666 2_666 85.00(10) no
O1w Mn1 N1 2_666 . 92.10(10) no
O1w Mn1 N1 2_666 2_666 87.90(10) no
O2w Mn1 O2w . 2_666 180 no
O2w Mn1 N1 . . 87.80(10) yes
O2w Mn1 N1 . 2_666 92.20(10) yes
O2w Mn1 N1 2_666 . 92.20(10) no
O2w Mn1 N1 2_666 2_666 87.80(10) no
N1 Mn1 N1 . 2_666 180 no
O1 Mn2 O1 . 2_567 180 no
O1 Mn2 O5 . 1_445 88.20(10) yes
O1 Mn2 O5 . 2_677 91.79(9) yes
O1 Mn2 O3w . . 90.70(10) yes
O1 Mn2 O3w . 2_567 89.30(10) yes
O1 Mn2 O5 2_567 2_677 88.20(10) no
O1 Mn2 O5 2_567 1_445 91.80(10) no
O1 Mn2 O3w 2_567 . 89.30(10) no
O1 Mn2 O3w 2_567 2_567 90.70(10) no
O5 Mn2 O5 1_445 2_677 180 no
O5 Mn2 O3w 1_445 . 91.40(10) yes
O5 Mn2 O3w 1_445 2_567 88.60(10) yes
O5 Mn2 O3w 2_677 . 88.60(10) no
O5 Mn2 O3w 2_677 2_567 91.40(10) no
O3w Mn2 O3w . 2_567 180 no
C6 O1 Mn2 . . 130.8(2) no
C10 O3 C13 . . 118.7(3) no
C14 O5 Mn2 . 1_665 125.1(2) no
C5 N1 C1 . . 115.8(3) no
C5 N1 Mn1 . . 124.1(2) no
C1 N1 Mn1 . . 119.1(3) no
N1 C1 C2 . . 123.6(4) no
C3 C2 C1 . . 120.4(3) no
C2 C3 C4 . . 116.3(3) no
C2 C3 C3 . 2_556 121.6(4) no
C4 C3 C3 . 2_556 122.0(4) no
C5 C4 C3 . . 119.3(4) no
N1 C5 C4 . . 124.5(3) no
O2 C6 O1 . . 122.9(3) no
O2 C6 C7 . . 118.7(3) no
O1 C6 C7 . . 118.4(3) no
C8 C7 C12 . . 118.2(3) no
C8 C7 C6 . . 121.3(3) no
C12 C7 C6 . . 120.5(3) no
C7 C8 C9 . . 122.1(3) no
C10 C9 C8 . . 119.1(3) no
O3 C10 C11 . . 115.5(3) no
O3 C10 C9 . . 124.9(3) no
C11 C10 C9 . . 119.5(3) no
C10 C11 C12 . . 120.6(3) no
C11 C12 C7 . . 120.6(4) no
O3 C13 C14 . . 109.9(3) no
O4 C14 O5 . . 125.2(3) no
O4 C14 C13 . . 116.4(3) no
O5 C14 C13 . . 118.4(3) no
Mn1 O1w H1w1 . . 117(3) no
Mn1 O1w H1w2 . . 108(3) no
H1w1 O1w H1w2 . . 109(4) no
Mn1 O2w H2w1 . . 120(3) no
Mn1 O2w H2w2 . . 129(4) no
H2w1 O2w H2w2 . . 111(5) no
Mn2 O3w H3w1 . . 101(4) no
Mn2 O3w H3w2 . . 108(3) no
H3w1 O3w H3w2 . . 108(5) no
H4w1 O4w H4w2 . . 115(6) no
N1 C1 H1 . . 118.2 no
C2 C1 H1 . . 118.2 no
C3 C2 H2 . . 119.8 no
C1 C2 H2 . . 119.8 no
C5 C4 H4 . . 120.3 no
C3 C4 H4 . . 120.3 no
N1 C5 H5 . . 117.7 no
C4 C5 H5 . . 117.7 no
C7 C8 H8 . . 119.0 no
C9 C8 H8 . . 119.0 no
C10 C9 H9 . . 120.5 no
C8 C9 H9 . . 120.5 no
C10 C11 H11 . . 119.7 no
C12 C11 H11 . . 119.7 no
C11 C12 H12 . . 119.7 no
C7 C12 H12 . . 119.7 no
O3 C13 H13a . . 109.7 no
C14 C13 H13a . . 109.7 no
O3 C13 H13b . . 109.7 no
C14 C13 H13b . . 109.7 no
H13a C13 H13b . . 108.2 no

loop_
_geom_bond_atom_site_label_1
_geom_bond_atom_site_label_2
_geom_bond_site_symmetry_2
_geom_bond_distance
_geom_bond_publ_flag
Mn1 O1w . 2.221(3) yes
Mn1 O1w 2_666 2.221(3) no
Mn1 O2w . 2.155(3) yes
Mn1 O2w 2_666 2.155(3) no
Mn1 N1 . 2.262(3) yes
Mn1 N1 2_666 2.262(3) no
Mn2 O1 . 2.226(2) yes
Mn2 O1 2_567 2.226(2) no
Mn2 O5 1_445 2.144(2) yes
Mn2 O5 2_677 2.144(2) no
Mn2 O3w . 2.188(3) yes
Mn2 O3w 2_567 2.188(3) no
O1 C6 . 1.268(4) no
O2 C6 . 1.255(4) no
O3 C10 . 1.365(4) no
O3 C13 . 1.421(4) no
O4 C14 . 1.251(4) no
O5 C14 . 1.254(4) no
N1 C5 . 1.326(5) no
N1 C1 . 1.326(5) no
C1 C2 . 1.378(5) no
C2 C3 . 1.374(5) no
C3 C4 . 1.380(5) no
C3 C3 2_556 1.488(6) no
C4 C5 . 1.379(5) no
C6 C7 . 1.504(5) no
C7 C8 . 1.378(5) no
C7 C12 . 1.396(5) no
C8 C9 . 1.397(5) no
C9 C10 . 1.393(5) no
C10 C11 . 1.384(5) no
C11 C12 . 1.393(5) no
C13 C14 . 1.519(4) no
O1w H1w1 . 0.85(3) no
O1w H1w2 . 0.85(3) no
O2w H2w1 . 0.85(5) no
O2w H2w2 . 0.84(5) no
O3w H3w1 . 0.84(5) no
O3w H3w2 . 0.84(5) no
O4w H4w1 . 0.85(5) no
O4w H4w2 . 0.85(5) no
C1 H1 . 0.93 no
C2 H2 . 0.93 no
C4 H4 . 0.93 no
C5 H5 . 0.93 no
C8 H8 . 0.93 no
C9 H9 . 0.93 no
C11 H11 . 0.93 no
C12 H12 . 0.93 no
C13 H13a . 0.97 no
C13 H13b . 0.97 no

loop_
_geom_hbond_atom_site_label_D
_geom_hbond_atom_site_label_H
_geom_hbond_atom_site_label_A
_geom_hbond_site_symmetry_A
_geom_hbond_distance_DH
_geom_hbond_distance_HA
_geom_hbond_distance_DA
_geom_hbond_angle_DHA
_geom_hbond_publ_flag
O1w H1w1 O2 . 0.85(3) 1.93(4) 2.711(4) 153(5) yes
O1w H1w2 O2 2_566 0.85(3) 1.82(4) 2.670(4) 172(4) yes
O2w H2w1 O1 2_566 0.85(5) 1.92(4) 2.767(4) 172(5) yes
O2w H2w2 O4 1_544 0.85(5) 1.79(5) 2.641(4) 177(6) yes
O3w H3w1 O4 1_445 0.85(5) 1.96(4) 2.743(4) 152(5) yes
O3w H3w2 O4w 1_556 0.85(5) 1.96(4) 2.770(4) 159(5) yes
O4w H4w1 O5 2_676 0.85(5) 2.17(5) 2.929(4) 149(6) yes
O4w H4w2 O1w . 0.85(5) 2.17(5) 2.991(4) 163(7) yes

loop_
_geom_torsion_atom_site_label_1
_geom_torsion_atom_site_label_2
_geom_torsion_atom_site_label_3
_geom_torsion_atom_site_label_4
_geom_torsion_site_symmetry_1
_geom_torsion_site_symmetry_4
_geom_torsion
_geom_torsion_publ_flag
O5 Mn2 O1 C6 2_677 . 28.9(3) no
O5 Mn2 O1 C6 1_445 . -151.1(3) no
O3w Mn2 O1 C6 2_567 . -62.4(3) no
O3w Mn2 O1 C6 . . 117.6(3) no
O2w Mn1 N1 C5 2_666 . -146.1(3) no
O2w Mn1 N1 C5 . . 33.9(3) no
O1w Mn1 N1 C5 2_666 . -61.0(3) no
O1w Mn1 N1 C5 . . 119.0(3) no
O2w Mn1 N1 C1 2_666 . 46.1(3) no
O2w Mn1 N1 C1 . . -133.9(3) no
O1w Mn1 N1 C1 2_666 . 131.2(3) no
O1w Mn1 N1 C1 . . -48.8(3) no
C5 N1 C1 C2 . . -1.8(7) no
Mn1 N1 C1 C2 . . 167.0(4) no
N1 C1 C2 C3 . . 0.7(7) no
C1 C2 C3 C4 . . 1.2(6) no
C1 C2 C3 C3 . 2_556 -179.9(5) no
C2 C3 C4 C5 . . -2.0(6) no
C3 C3 C4 C5 2_556 . 179.2(4) no
C1 N1 C5 C4 . . 1.0(6) no
Mn1 N1 C5 C4 . . -167.2(4) no
C3 C4 C5 N1 . . 0.9(7) no
Mn2 O1 C6 O2 . . 98.7(4) no
Mn2 O1 C6 C7 . . -83.3(4) no
O2 C6 C7 C8 . . 174.5(3) no
O1 C6 C7 C8 . . -3.5(5) no
O2 C6 C7 C12 . . -4.2(5) no
O1 C6 C7 C12 . . 177.7(3) no
C12 C7 C8 C9 . . 0.4(5) no
C6 C7 C8 C9 . . -178.4(3) no
C7 C8 C9 C10 . . -0.5(5) no
C13 O3 C10 C11 . . -172.9(3) no
C13 O3 C10 C9 . . 7.2(5) no
C8 C9 C10 O3 . . 179.6(3) no
C8 C9 C10 C11 . . -0.4(5) no
O3 C10 C11 C12 . . -178.6(3) no
C9 C10 C11 C12 . . 1.3(6) no
C10 C11 C12 C7 . . -1.5(6) no
C8 C7 C12 C11 . . 0.6(5) no
C6 C7 C12 C11 . . 179.4(3) no
C10 O3 C13 C14 . . 165.6(3) no
Mn2 O5 C14 O4 1_665 . 21.5(5) no
Mn2 O5 C14 C13 1_665 . -155.6(2) no
O3 C13 C14 O4 . . 175.8(3) no
O3 C13 C14 O5 . . -6.8(4) no
